data_2219510
loop_
_publ_author_name
'Xi, Hong-Min'

_publ_section_title
;
 2-Phenyl-1<i>H</i>-1,3,7,8-tetraazacyclopenta[<i>l</i>]phenanthrene
;
_journal_coeditor_code BT2790
_journal_issue 10
_journal_name_full 'Acta Crystallographica Section E'
_journal_page_first o1981
_journal_paper_doi 10.1107/S1600536808029759
_journal_volume 64
_journal_year 2008
_chemical_formula_iupac 'C19 H12 N4'
_chemical_formula_moiety 'C19 H12 N4'
_chemical_formula_sum 'C19 H12 N4'
_chemical_formula_weight 296.33
_chemical_name_systematic
;
2-Phenyl-1<i>H</i>-1,3,7,8-tetraazacyclopenta[<i>l</i>]phenanthrene
;
_space_group_IT_number 14
_symmetry_cell_setting monoclinic
_symmetry_space_group_name_Hall '-P 2ybc'
_symmetry_space_group_name_H-M 'P 1 21/c 1'
_atom_sites_solution_hydrogens geom
_atom_sites_solution_primary direct
_atom_sites_solution_secondary difmap
_audit_creation_method SHELXL-97
_cell_angle_alpha 90.00
_cell_angle_beta 104.010(2)
_cell_angle_gamma 90.00
_cell_formula_units_Z 8
_cell_length_a 12.3326(15)
_cell_length_b 12.2334(15)
_cell_length_c 19.885(2)
_cell_measurement_reflns_used 5721
_cell_measurement_temperature 293(2)
_cell_measurement_theta_max 26.00
_cell_measurement_theta_min 1.05
_cell_volume 2910.8(6)
_computing_cell_refinement 'SAINT (Bruker, 1998)'
_computing_data_collection 'SMART (Bruker, 1998)'
_computing_data_reduction 'SAINT (Bruker, 1998)'
_computing_molecular_graphics 'SHELXTL (Sheldrick, 2008)'
_computing_publication_material 'SHELXTL (Sheldrick, 2008)'
_computing_structure_refinement 'SHELXL97 (Sheldrick, 2008)'
_computing_structure_solution 'SHELXS97 (Sheldrick, 2008)'
_diffrn_ambient_temperature 293(2)
_diffrn_measured_fraction_theta_full 1.000
_diffrn_measured_fraction_theta_max 1.000
_diffrn_measurement_device_type 'Bruker APEX CCD area-detector'
_diffrn_measurement_method '\f and \w'
_diffrn_radiation_monochromator graphite
_diffrn_radiation_source 'fine-focus sealed tube'
_diffrn_radiation_type MoK\a
_diffrn_radiation_wavelength 0.71073
_diffrn_reflns_av_R_equivalents 0.0890
_diffrn_reflns_av_sigmaI/netI 0.0852
_diffrn_reflns_limit_h_max 15
_diffrn_reflns_limit_h_min -15
_diffrn_reflns_limit_k_max 14
_diffrn_reflns_limit_k_min -15
_diffrn_reflns_limit_l_max 24
_diffrn_reflns_limit_l_min -24
_diffrn_reflns_number 23942
_diffrn_reflns_theta_full 25.00
_diffrn_reflns_theta_max 26.00
_diffrn_reflns_theta_min 1.70
_exptl_absorpt_coefficient_mu 0.084
_exptl_absorpt_correction_T_max 0.982
_exptl_absorpt_correction_T_min 0.981
_exptl_absorpt_correction_type multi-scan
_exptl_absorpt_process_details '(SAINT; Bruker, 1998)'
_exptl_crystal_colour 'pale yellow'
_exptl_crystal_density_diffrn 1.352
_exptl_crystal_density_method 'not measured'
_exptl_crystal_description block
_exptl_crystal_F_000 1232
_exptl_crystal_size_max 0.24
_exptl_crystal_size_mid 0.21
_exptl_crystal_size_min 0.19
_refine_diff_density_max 0.615
_refine_diff_density_min -0.258
_refine_ls_extinction_method none
_refine_ls_goodness_of_fit_ref 0.974
_refine_ls_hydrogen_treatment constr
_refine_ls_matrix_type full
_refine_ls_number_parameters 415
_refine_ls_number_reflns 5721
_refine_ls_number_restraints 0
_refine_ls_restrained_S_all 0.974
_refine_ls_R_factor_all 0.1509
_refine_ls_R_factor_gt 0.0603
_refine_ls_shift/su_max 0.000
_refine_ls_shift/su_mean 0.000
_refine_ls_structure_factor_coef Fsqd
_refine_ls_weighting_details 'calc w=1/[\s^2^(Fo^2^)+(0.0719P)^2^] where P=(Fo^2^+2Fc^2^)/3'
_refine_ls_weighting_scheme calc
_refine_ls_wR_factor_gt 0.1289
_refine_ls_wR_factor_ref 0.1668
_reflns_number_gt 2627
_reflns_number_total 5721
_reflns_threshold_expression I>2\s(I)
_cod_data_source_file bt2790.cif
_cod_data_source_block I
_cod_depositor_comments
;
The following automatic conversions were performed:
'_symmetry_cell_setting' value 'Monoclinic' changed to 'monoclinic'
according to '/home/saulius/struct/CIF-dictionaries/cif_core.dic'
dictionary named 'cif_core.dic' version 2.4.1 from 2010-06-29.

Automatic conversion script
Id: cif_fix_enum 1527 2010-12-29 10:47:43Z saulius 

The following automatic conversions were performed:

'_symmetry_cell_setting' value 'Monoclinic' changed to 'monoclinic'
according to /home/saulius/struct/CIF-dictionaries/cif_core.dic
dictionary named 'cif_core.dic' version 2.4.1 from 2010-06-29.

Automatic conversion script
Id: cif_fix_values 1715 2011-07-08 13:25:40Z adriana 
;
_cod_original_cell_volume 2910.9(6)
_cod_original_sg_symbol_H-M 'P 21/c'
_cod_database_code 2219510
_cod_database_fobs_code 2219510

loop_
_symmetry_equiv_pos_as_xyz
'x, y, z'
'-x, y+1/2, -z+1/2'
'-x, -y, -z'
'x, -y-1/2, z-1/2'

loop_
_atom_site_type_symbol
_atom_site_label
_atom_site_fract_x
_atom_site_fract_y
_atom_site_fract_z
_atom_site_U_iso_or_equiv
_atom_site_adp_type
_atom_site_calc_flag
_atom_site_refinement_flags
_atom_site_occupancy
C C1 1.8134(3) -0.7259(3) 1.53329(17) 0.0535(9) Uani d . 1
H H1 1.8713 -0.7628 1.5634 0.064 Uiso calc R 1
C C2 1.7966(3) -0.6167(2) 1.54683(16) 0.0504(8) Uani d . 1
H H2 1.8415 -0.5822 1.5853 0.061 Uiso calc R 1
C C3 1.7134(2) -0.5611(2) 1.50287(16) 0.0475(8) Uani d . 1
H H3 1.7017 -0.4875 1.5103 0.057 Uiso calc R 1
C C4 1.6452(2) -0.6157(2) 1.44615(15) 0.0400(7) Uani d . 1
C C5 1.6667(2) -0.7273(2) 1.43635(15) 0.0399(7) Uani d . 1
C C6 1.5946(2) -0.7898(2) 1.38033(15) 0.0405(7) Uani d . 1
C C7 1.5008(2) -0.7402(2) 1.33678(15) 0.0423(7) Uani d . 1
C C8 1.4329(3) -0.8051(3) 1.28464(16) 0.0510(8) Uani d . 1
H H8 1.3714 -0.7748 1.2537 0.061 Uiso calc R 1
C C9 1.4585(3) -0.9123(3) 1.28015(17) 0.0558(9) Uani d . 1
H H9 1.4135 -0.9571 1.2470 0.067 Uiso calc R 1
C C10 1.5533(3) -0.9541(3) 1.32599(18) 0.0567(9) Uani d . 1
H H10 1.5704 -1.0274 1.3216 0.068 Uiso calc R 1
C C11 1.4801(2) -0.6274(2) 1.34767(15) 0.0423(7) Uani d . 1
C C12 1.5524(2) -0.5691(2) 1.39835(16) 0.0417(7) Uani d . 1
C C13 1.4147(3) -0.4650(2) 1.34191(16) 0.0465(8) Uani d . 1
C C14 1.3452(3) -0.3683(3) 1.32024(17) 0.0509(8) Uani d . 1
C C15 1.2420(3) -0.3792(3) 1.27505(18) 0.0676(10) Uani d . 1
H H15 1.2177 -0.4474 1.2568 0.081 Uiso calc R 1
C C16 1.1741(3) -0.2880(4) 1.25679(19) 0.0840(13) Uani d . 1
H H16 1.1044 -0.2959 1.2262 0.101 Uiso calc R 1
C C17 1.2078(4) -0.1869(3) 1.2829(2) 0.0820(12) Uani d . 1
H H17 1.1615 -0.1266 1.2701 0.098 Uiso calc R 1
C C18 1.3100(4) -0.1754(3) 1.3277(2) 0.0866(13) Uani d . 1
H H18 1.3334 -0.1070 1.3461 0.104 Uiso calc R 1
C C19 1.3788(3) -0.2654(3) 1.3460(2) 0.0755(12) Uani d . 1
H H19 1.4488 -0.2567 1.3761 0.091 Uiso calc R 1
C C20 1.1864(3) -0.9545(3) 1.14281(18) 0.0627(10) Uani d . 1
H H20 1.2040 -1.0282 1.1500 0.075 Uiso calc R 1
C C21 1.1001(3) -0.9129(3) 1.16926(18) 0.0620(10) Uani d . 1
H H21 1.0615 -0.9575 1.1934 0.074 Uiso calc R 1
C C22 1.0735(3) -0.8046(3) 1.15866(17) 0.0549(9) Uani d . 1
H H22 1.0172 -0.7741 1.1764 0.066 Uiso calc R 1
C C23 1.1315(2) -0.7401(2) 1.12107(15) 0.0441(8) Uani d . 1
C C24 1.2181(2) -0.7894(2) 1.09701(15) 0.0425(7) Uani d . 1
C C25 1.2812(2) -0.7264(2) 1.05692(15) 0.0421(7) Uani d . 1
C C26 1.4170(3) -0.7220(3) 0.99579(17) 0.0548(9) Uani d . 1
H H26 1.4723 -0.7579 0.9797 0.066 Uiso calc R 1
C C27 1.3965(3) -0.6129(2) 0.97781(17) 0.0540(9) Uani d . 1
H H27 1.4362 -0.5774 0.9500 0.065 Uiso calc R 1
C C28 1.3169(3) -0.5593(2) 1.00190(16) 0.0486(8) Uani d . 1
H H28 1.3023 -0.4860 0.9912 0.058 Uiso calc R 1
C C29 1.2573(2) -0.6147(2) 1.04264(15) 0.0409(7) Uani d . 1
C C30 1.1711(2) -0.5686(2) 1.06952(15) 0.0424(8) Uani d . 1
C C31 1.1082(2) -0.6270(2) 1.10553(15) 0.0429(7) Uani d . 1
C C32 1.0428(2) -0.4646(3) 1.09756(16) 0.0446(8) Uani d . 1
C C33 0.9771(2) -0.3676(2) 1.10415(16) 0.0458(8) Uani d . 1
C C34 0.8959(3) -0.3745(3) 1.14149(18) 0.0628(10) Uani d . 1
H H34 0.8819 -0.4411 1.1603 0.075 Uiso calc R 1
C C35 0.8357(3) -0.2833(3) 1.1510(2) 0.0745(11) Uani d . 1
H H35 0.7819 -0.2887 1.1765 0.089 Uiso calc R 1
C C36 0.8546(3) -0.1844(3) 1.1231(2) 0.0762(12) Uani d . 1
H H36 0.8143 -0.1228 1.1299 0.091 Uiso calc R 1
C C37 0.9327(3) -0.1776(3) 1.0856(2) 0.0741(11) Uani d . 1
H H37 0.9449 -0.1111 1.0660 0.089 Uiso calc R 1
C C38 0.9945(3) -0.2677(3) 1.07615(18) 0.0614(9) Uani d . 1
H H38 1.0482 -0.2612 1.0507 0.074 Uiso calc R 1
N N1 1.6202(2) -0.8969(2) 1.37510(13) 0.0491(7) Uani d . 1
N N2 1.7522(2) -0.78066(19) 1.48026(13) 0.0470(7) Uani d . 1
N N3 1.5101(2) -0.46462(19) 1.39421(13) 0.0499(7) Uani d . 1
H H3A 1.5380 -0.4098 1.4196 0.060 Uiso calc R 1
N N4 1.3927(2) -0.5633(2) 1.31277(13) 0.0501(7) Uani d . 1
N N5 1.2449(2) -0.8967(2) 1.10833(14) 0.0530(7) Uani d . 1
N N6 1.3630(2) -0.7781(2) 1.03437(13) 0.0504(7) Uani d . 1
N N7 1.0279(2) -0.5624(2) 1.12287(13) 0.0488(7) Uani d . 1
N N8 1.12765(19) -0.46471(18) 1.06446(12) 0.0439(6) Uani d . 1
H H8A 1.1498 -0.4099 1.0442 0.053 Uiso calc R 1

loop_
_atom_site_aniso_label
_atom_site_aniso_U_11
_atom_site_aniso_U_22
_atom_site_aniso_U_33
_atom_site_aniso_U_12
_atom_site_aniso_U_13
_atom_site_aniso_U_23
C1 0.051(2) 0.051(2) 0.053(2) 0.0050(17) 0.0021(18) -0.0024(17)
C2 0.050(2) 0.048(2) 0.049(2) -0.0014(17) 0.0046(17) -0.0064(16)
C3 0.0459(19) 0.0405(18) 0.056(2) -0.0025(15) 0.0121(17) -0.0003(16)
C4 0.0371(17) 0.0367(18) 0.0460(19) -0.0029(14) 0.0099(15) 0.0026(15)
C5 0.0350(17) 0.0377(17) 0.0485(19) 0.0002(14) 0.0130(15) 0.0009(15)
C6 0.0411(18) 0.0381(18) 0.0437(19) -0.0043(14) 0.0133(16) -0.0010(14)
C7 0.0394(18) 0.049(2) 0.0398(19) -0.0057(15) 0.0126(15) -0.0012(15)
C8 0.048(2) 0.052(2) 0.052(2) -0.0050(16) 0.0106(17) -0.0021(17)
C9 0.054(2) 0.054(2) 0.058(2) -0.0138(17) 0.0112(19) -0.0162(17)
C10 0.062(2) 0.048(2) 0.061(2) -0.0018(18) 0.016(2) -0.0136(17)
C11 0.0397(18) 0.0403(18) 0.048(2) -0.0015(15) 0.0126(16) 0.0049(15)
C12 0.0385(17) 0.0366(18) 0.050(2) 0.0002(15) 0.0111(16) 0.0039(15)
C13 0.0422(19) 0.045(2) 0.052(2) 0.0008(16) 0.0107(17) 0.0044(16)
C14 0.044(2) 0.053(2) 0.056(2) 0.0071(17) 0.0129(17) 0.0060(17)
C15 0.063(2) 0.073(3) 0.059(2) 0.018(2) 0.000(2) -0.008(2)
C16 0.068(3) 0.101(3) 0.070(3) 0.032(3) -0.007(2) -0.004(3)
C17 0.083(3) 0.070(3) 0.088(3) 0.033(2) 0.011(3) 0.014(2)
C18 0.075(3) 0.055(3) 0.121(4) 0.015(2) 0.006(3) 0.006(2)
C19 0.051(2) 0.054(2) 0.113(3) 0.0055(19) 0.002(2) 0.010(2)
C20 0.066(2) 0.042(2) 0.082(3) -0.0017(18) 0.022(2) 0.0144(18)
C21 0.058(2) 0.060(2) 0.074(3) -0.0027(18) 0.027(2) 0.0179(19)
C22 0.050(2) 0.054(2) 0.064(2) -0.0010(17) 0.0192(18) 0.0095(17)
C23 0.0398(18) 0.0437(19) 0.048(2) -0.0021(15) 0.0099(16) 0.0029(15)
C24 0.0448(18) 0.0329(17) 0.049(2) -0.0007(14) 0.0094(16) 0.0009(14)
C25 0.0377(17) 0.0419(18) 0.0472(19) -0.0007(14) 0.0112(15) -0.0022(15)
C26 0.053(2) 0.051(2) 0.066(2) 0.0059(17) 0.0263(19) -0.0033(18)
C27 0.057(2) 0.044(2) 0.070(2) -0.0008(16) 0.0334(19) 0.0021(17)
C28 0.054(2) 0.0377(18) 0.057(2) -0.0006(15) 0.0200(18) -0.0022(15)
C29 0.0383(17) 0.0378(18) 0.047(2) -0.0013(14) 0.0105(15) -0.0022(14)
C30 0.0387(17) 0.0376(18) 0.051(2) -0.0024(14) 0.0116(16) -0.0017(14)
C31 0.0387(17) 0.0407(18) 0.0492(19) 0.0026(15) 0.0102(15) -0.0006(15)
C32 0.0407(18) 0.049(2) 0.047(2) -0.0007(15) 0.0164(16) -0.0027(16)
C33 0.0369(18) 0.047(2) 0.052(2) 0.0052(15) 0.0083(16) -0.0033(16)
C34 0.058(2) 0.059(2) 0.076(3) 0.0065(19) 0.027(2) 0.0014(19)
C35 0.062(2) 0.084(3) 0.085(3) 0.016(2) 0.032(2) -0.003(2)
C36 0.075(3) 0.066(3) 0.091(3) 0.029(2) 0.025(2) -0.009(2)
C37 0.076(3) 0.055(2) 0.096(3) 0.020(2) 0.031(3) 0.009(2)
C38 0.059(2) 0.050(2) 0.079(3) 0.0112(18) 0.027(2) 0.0061(19)
N1 0.0507(16) 0.0428(16) 0.0552(18) 0.0009(13) 0.0153(14) -0.0079(13)
N2 0.0444(15) 0.0413(15) 0.0538(17) 0.0008(13) 0.0091(14) -0.0011(13)
N3 0.0468(16) 0.0396(16) 0.0610(18) 0.0006(13) 0.0083(15) 0.0011(13)
N4 0.0453(16) 0.0502(17) 0.0529(17) 0.0029(13) 0.0081(14) 0.0054(14)
N5 0.0517(16) 0.0394(16) 0.0678(19) 0.0027(13) 0.0144(15) 0.0081(13)
N6 0.0471(16) 0.0431(16) 0.0648(19) 0.0005(13) 0.0213(15) 0.0005(13)
N7 0.0453(16) 0.0458(16) 0.0578(18) 0.0015(13) 0.0171(14) 0.0024(13)
N8 0.0429(15) 0.0357(15) 0.0558(17) 0.0044(12) 0.0171(14) 0.0027(12)

loop_
_atom_type_symbol
_atom_type_description
_atom_type_scat_dispersion_real
_atom_type_scat_dispersion_imag
_atom_type_scat_source
C C 0.0033 0.0016 'International Tables Vol C Tables 4.2.6.8 and 6.1.1.4'
H H 0.0000 0.0000 'International Tables Vol C Tables 4.2.6.8 and 6.1.1.4'
N N 0.0061 0.0033 'International Tables Vol C Tables 4.2.6.8 and 6.1.1.4'

loop_
_geom_angle_atom_site_label_1
_geom_angle_atom_site_label_2
_geom_angle_atom_site_label_3
_geom_angle
N2 C1 C2 124.0(3)
N2 C1 H1 118.0
C2 C1 H1 118.0
C3 C2 C1 118.8(3)
C3 C2 H2 120.6
C1 C2 H2 120.6
C2 C3 C4 119.4(3)
C2 C3 H3 120.3
C4 C3 H3 120.3
C3 C4 C5 118.4(3)
C3 C4 C12 125.2(3)
C5 C4 C12 116.4(3)
N2 C5 C4 121.1(3)
N2 C5 C6 118.1(3)
C4 C5 C6 120.7(3)
N1 C6 C7 122.9(3)
N1 C6 C5 117.0(3)
C7 C6 C5 120.1(3)
C6 C7 C8 117.6(3)
C6 C7 C11 118.4(3)
C8 C7 C11 124.0(3)
C9 C8 C7 119.1(3)
C9 C8 H8 120.4
C7 C8 H8 120.4
C8 C9 C10 118.9(3)
C8 C9 H9 120.5
C10 C9 H9 120.5
N1 C10 C9 124.4(3)
N1 C10 H10 117.8
C9 C10 H10 117.8
C12 C11 N4 111.4(3)
C12 C11 C7 120.3(3)
N4 C11 C7 128.3(3)
C11 C12 N3 105.6(3)
C11 C12 C4 123.9(3)
N3 C12 C4 130.3(3)
N4 C13 N3 112.4(3)
N4 C13 C14 123.9(3)
N3 C13 C14 123.8(3)
C15 C14 C19 118.5(3)
C15 C14 C13 119.8(3)
C19 C14 C13 121.6(3)
C14 C15 C16 119.8(4)
C14 C15 H15 120.1
C16 C15 H15 120.1
C17 C16 C15 121.3(4)
C17 C16 H16 119.4
C15 C16 H16 119.4
C18 C17 C16 119.4(3)
C18 C17 H17 120.3
C16 C17 H17 120.3
C17 C18 C19 120.0(4)
C17 C18 H18 120.0
C19 C18 H18 120.0
C14 C19 C18 121.1(4)
C14 C19 H19 119.4
C18 C19 H19 119.4
N5 C20 C21 124.5(3)
N5 C20 H20 117.8
C21 C20 H20 117.8
C22 C21 C20 118.1(3)
C22 C21 H21 120.9
C20 C21 H21 120.9
C21 C22 C23 119.7(3)
C21 C22 H22 120.2
C23 C22 H22 120.2
C22 C23 C24 118.0(3)
C22 C23 C31 124.0(3)
C24 C23 C31 118.0(3)
N5 C24 C23 122.1(3)
N5 C24 C25 117.4(3)
C23 C24 C25 120.5(3)
N6 C25 C29 121.4(3)
N6 C25 C24 118.1(3)
C29 C25 C24 120.5(3)
N6 C26 C27 124.1(3)
N6 C26 H26 117.9
C27 C26 H26 117.9
C28 C27 C26 118.3(3)
C28 C27 H27 120.8
C26 C27 H27 120.8
C27 C28 C29 119.8(3)
C27 C28 H28 120.1
C29 C28 H28 120.1
C28 C29 C25 118.3(3)
C28 C29 C30 125.1(3)
C25 C29 C30 116.6(3)
N8 C30 C31 105.0(3)
N8 C30 C29 130.9(3)
C31 C30 C29 124.0(3)
N7 C31 C30 111.3(3)
N7 C31 C23 128.4(3)
C30 C31 C23 120.3(3)
N7 C32 N8 112.1(3)
N7 C32 C33 124.5(3)
N8 C32 C33 123.4(3)
C38 C33 C34 118.2(3)
C38 C33 C32 122.6(3)
C34 C33 C32 119.1(3)
C35 C34 C33 120.4(3)
C35 C34 H34 119.8
C33 C34 H34 119.8
C36 C35 C34 120.6(3)
C36 C35 H35 119.7
C34 C35 H35 119.7
C37 C36 C35 119.2(3)
C37 C36 H36 120.4
C35 C36 H36 120.4
C36 C37 C38 121.1(4)
C36 C37 H37 119.5
C38 C37 H37 119.5
C37 C38 C33 120.5(3)
C37 C38 H38 119.7
C33 C38 H38 119.7
C10 N1 C6 117.0(3)
C1 N2 C5 118.2(3)
C13 N3 C12 106.6(2)
C13 N3 H3A 126.7
C12 N3 H3A 126.7
C13 N4 C11 104.0(3)
C20 N5 C24 117.6(3)
C26 N6 C25 118.0(3)
C32 N7 C31 104.4(2)
C32 N8 C30 107.2(2)
C32 N8 H8A 126.4
C30 N8 H8A 126.4

loop_
_geom_bond_atom_site_label_1
_geom_bond_atom_site_label_2
_geom_bond_distance
C1 N2 1.321(4)
C1 C2 1.388(4)
C1 H1 0.9300
C2 C3 1.359(4)
C2 H2 0.9300
C3 C4 1.402(4)
C3 H3 0.9300
C4 C5 1.413(4)
C4 C12 1.419(4)
C5 N2 1.362(3)
C5 C6 1.462(4)
C6 N1 1.357(3)
C6 C7 1.405(4)
C7 C8 1.409(4)
C7 C11 1.429(4)
C8 C9 1.357(4)
C8 H8 0.9300
C9 C10 1.394(4)
C9 H9 0.9300
C10 N1 1.317(4)
C10 H10 0.9300
C11 C12 1.373(4)
C11 N4 1.377(3)
C12 N3 1.375(3)
C13 N4 1.334(3)
C13 N3 1.368(4)
C13 C14 1.464(4)
C14 C15 1.375(4)
C14 C19 1.384(4)
C15 C16 1.390(5)
C15 H15 0.9300
C16 C17 1.365(5)
C16 H16 0.9300
C17 C18 1.364(5)
C17 H17 0.9300
C18 C19 1.385(4)
C18 H18 0.9300
C19 H19 0.9300
C20 N5 1.315(4)
C20 C21 1.393(4)
C20 H20 0.9300
C21 C22 1.369(4)
C21 H21 0.9300
C22 C23 1.397(4)
C22 H22 0.9300
C23 C24 1.407(4)
C23 C31 1.432(4)
C24 N5 1.359(3)
C24 C25 1.461(4)
C25 N6 1.356(3)
C25 C29 1.412(4)
C26 N6 1.323(4)
C26 C27 1.389(4)
C26 H26 0.9300
C27 C28 1.361(4)
C27 H27 0.9300
C28 C29 1.394(4)
C28 H28 0.9300
C29 C30 1.418(4)
C30 N8 1.374(3)
C30 C31 1.376(4)
C31 N7 1.375(3)
C32 N7 1.327(3)
C32 N8 1.364(3)
C32 C33 1.462(4)
C33 C38 1.380(4)
C33 C34 1.386(4)
C34 C35 1.378(4)
C34 H34 0.9300
C35 C36 1.374(5)
C35 H35 0.9300
C36 C37 1.356(5)
C36 H36 0.9300
C37 C38 1.378(4)
C37 H37 0.9300
C38 H38 0.9300
N3 H3A 0.8600
N8 H8A 0.8600

loop_
_geom_hbond_atom_site_label_D
_geom_hbond_atom_site_label_H
_geom_hbond_atom_site_label_A
_geom_hbond_site_symmetry_A
_geom_hbond_distance_DH
_geom_hbond_distance_HA
_geom_hbond_distance_DA
_geom_hbond_angle_DHA
N3 H3A N6 2_857 0.86 2.09 2.932(4) 165.0
N8 H8A N2 2_857 0.86 2.12 2.948(3) 162.5

loop_
_cod_related_entry_id
_cod_related_entry_database
_cod_related_entry_code
1 ChemSpider 21378211
